data_7718106
loop_
_publ_author_name
'Risi, Matthew C.'
'Atiga, Simeon'
'Christopher, Timothy D.'
'Henderson, William'
'Saunders, Graham C.'

_publ_section_title
;
 Diacylthioureas - an overlooked class of ligands; the coordination
 chemistry of diacylated thiourea with platinum(II), palladium(II) and
 gold(III).
;
_journal_issue 12
_journal_name_full 'Dalton transactions (Cambridge, England : 2003)'
_journal_page_first 4977
_journal_page_last 4989
_journal_paper_doi 10.1039/d4dt03390f
_journal_volume 54
_journal_year 2025
_chemical_formula_moiety 'C25 H26 Cl N2 O2 P Pd S'
_chemical_formula_sum 'C25 H26 Cl N2 O2 P Pd S'
_chemical_formula_weight 591.41
_space_group_crystal_system triclinic
_space_group_IT_number 2
_space_group_name_Hall '-P 1'
_space_group_name_H-M_alt 'P -1'
_symmetry_Int_Tables_number 2
_atom_sites_solution_primary iterative
_audit_creation_date 2025-02-07
_audit_creation_method
;
Olex2 1.2
(compiled 2018.05.29 svn.r3508 for OlexSys, GUI svn.r5506)
;
_audit_update_record
;
2025-02-12 deposited with the CCDC.	2025-02-14 downloaded from the CCDC.
;
_cell_angle_alpha 68.297(2)
_cell_angle_beta 85.0358(17)
_cell_angle_gamma 81.1443(18)
_cell_formula_units_Z 2
_cell_length_a 9.70784(19)
_cell_length_b 10.9768(3)
_cell_length_c 12.7313(3)
_cell_measurement_reflns_used 22163
_cell_measurement_temperature 100.00(10)
_cell_measurement_theta_max 72.0060
_cell_measurement_theta_min 3.7320
_cell_volume 1244.82(5)
_computing_cell_refinement 'CrysAlisPro 1.171.43.98a (Rigaku OD, 2023)'
_computing_data_collection 'CrysAlisPro 1.171.43.98a (Rigaku OD, 2023)'
_computing_data_reduction 'CrysAlisPro 1.171.43.98a (Rigaku OD, 2023)'
_computing_molecular_graphics 'Olex2 (Dolomanov et al., 2009)'
_computing_publication_material 'Olex2 (Dolomanov et al., 2009)'
_computing_structure_refinement 'olex2.refine (Bourhis et al., 2015)'
_computing_structure_solution 'olex2.solve (Bourhis et al., 2015)'
_diffrn_ambient_environment N~2~
_diffrn_ambient_temperature 100.00(10)
_diffrn_detector 'Hybrid Pixel Array Detector'
_diffrn_detector_area_resol_mean 5.8140
_diffrn_detector_type 'Pilatus 200K'
_diffrn_measured_fraction_theta_full 0.9653
_diffrn_measured_fraction_theta_max 0.9653
_diffrn_measurement_details
;
List of Runs (angles in degrees, time in seconds):

  # Type    Start    End  Width  t~exp~   \w     \q     \k     \f   Frames
#--------------------------------------------------------------------------
  1  \w    -79.00   8.00   0.50    0.15    --  -46.98  94.00  80.00  174
  2  \w     -2.00  66.00   0.50    0.15    --   46.98 -94.00 -30.00  136
  3  \w    -72.00 -45.00   0.50    0.59    --  -90.25  94.00  80.00   54
  4  \w   -150.00-125.00   0.50    0.59    --  -90.25 -94.00 -30.00   50
  5  \w     63.00  99.00   0.50    0.59    --   97.33 -94.00 -30.00   72
  6  \w    105.00 175.00   0.50    0.59    --   97.33  94.00  80.00  140
  7  \w    -16.00   9.00   0.50    0.15    --   22.00 102.00  60.81   50
  8  \w     15.00  40.00   0.50    0.15    --   46.00  89.00  -6.13   50
  9  \w     14.00  39.00   0.50    0.15    --   46.00  89.00-124.93   50
 10  \w     14.00  39.00   0.50    0.15    --   46.00  89.00 108.45   50
 11  \w    -68.00 -26.00   0.50    0.15    --  -46.98 -57.00 -30.00   84
 12  \w   -119.00 -61.00   0.50    0.15    --  -46.98 -57.00  60.00  116
 13  \w    -53.00 -26.00   0.50    0.15    --  -46.98 -57.00  60.00   54
 14  \w   -120.00 -82.00   0.50    0.15    --  -46.98 -57.00 -30.00   76
 15  \w     83.00 124.00   0.50    0.15    --   46.98  38.00-180.00   82
 16  \w     85.00 114.00   0.50    0.15    --   46.98  38.00  60.00   58
 17  \w     28.00  72.00   0.50    0.15    --   46.98  38.00 -90.00   88
 18  \w     88.00 119.00   0.50    0.15    --   46.98  38.00 -90.00   62
 19  \w     28.00  75.00   0.50    0.15    --   46.98  38.00-180.00   94
 20  \w     28.00  75.00   0.50    0.15    --   46.98  38.00  60.00   94
 21  \w     17.00  42.00   0.50    0.15    --   50.00  90.00  53.64   50
 22  \w     17.00  42.00   0.50    0.15    --   50.00  90.00 -27.95   50
 23  \w     16.00  41.00   0.50    0.15    --   50.00  92.00 157.60   50
 24  \w     16.00  41.00   0.50    0.15    --   50.00  92.00-149.58   50
 25  \w     32.00  61.00   0.50    0.15    --   54.00  77.00  95.57   58
 26  \w     88.00 114.00   0.50    0.15    --   54.00  77.00  95.57   52
 27  \w     33.00  59.00   0.50    0.15    --   58.00  77.00 -79.38   52
 28  \w    -72.00 -35.00   0.50    0.15    --  -62.00 -77.00 118.81   74
 29  \w     36.00  62.00   0.50    0.15    --   62.00  74.00-155.31   52
 30  \w    -68.00 -42.00   0.50    0.15    --  -66.00 -73.00  10.02   52
 31  \w    -68.00 -42.00   0.50    0.15    --  -66.00 -74.00 -72.29   52
 32  \w    -65.00 -40.00   0.50    0.15    --  -66.00 -76.00  42.30   50
 33  \w   -145.00 -98.00   0.50    0.15    --  -70.00 -71.00 -97.98   94
 34  \w    -78.00 -46.00   0.50    0.15    --  -70.00 -72.00  61.31   64
 35  \w    -73.00 -47.00   0.50    0.15    --  -70.00 -70.00  90.82   52
 36  \w    -71.00 -45.00   0.50    0.15    --  -70.00 -71.00 -97.98   52
 37  \w    -72.00 -46.00   0.50    0.15    --  -70.00 -72.00  -9.98   52
 38  \w    -74.00 -48.00   0.50    0.15    --  -70.00 -69.00 -38.25   52
 39  \w    -71.00 -45.00   0.50    0.15    --  -70.00 -71.00-155.44   52
 40  \w    -69.00 -44.00   0.50    0.15    --  -70.00 -74.00 -44.90   50
 41  \w   -148.00-113.00   0.50    0.59    --  -74.00 -70.00-136.48   70
 42  \w    -80.00 -50.00   0.50    0.59    --  -74.00 -70.00-136.48   60
 43  \w    -82.00 -50.00   0.50    0.59    --  -74.00 -76.00 -94.71   64
 44  \w    -73.00 -47.00   0.50    0.59    --  -74.00 -76.00 165.01   52
 45  \w    -81.00 -55.00   0.50    0.59    --  -78.00 -66.00 173.09   52
 46  \w    -88.00 -55.00   0.50    0.59    --  -78.00 -75.00  50.82   66
 47  \w    -78.00 -52.00   0.50    0.59    --  -78.00 -74.00 139.42   52
 48  \w    -78.00 -53.00   0.50    0.59    --  -78.00 -71.00-157.91   50
 49  \w    -95.00 -55.00   0.50    0.59    --  -78.00 -70.00 -65.13   80
 50  \w    -84.00 -59.00   0.50    0.59    --  -82.00 -68.00  22.02   50
 51  \w   -140.00-114.00   0.50    0.59    --  -82.00 -68.00  22.02   52
 52  \w   -111.00 -55.00   0.50    0.59    --  -82.00 -77.00 128.82  112
 53  \w    -81.00 -56.00   0.50    0.59    --  -82.00 -77.00 149.03   50
 54  \w    -92.00 -60.00   0.50    0.59    --  -82.00 -68.00 177.04   64
 55  \w    -84.00 -56.00   0.50    0.59    --  -82.00 -75.00  98.44   56
 56  \w   -141.00-115.00   0.50    0.59    --  -82.00 -75.00  98.44   52
 57  \w    -96.00 -59.00   0.50    0.59    --  -86.00 -77.00  79.70   74
 58  \w   -161.00 -91.00   0.50    0.59    --  -90.25 -66.00  58.47  140
 59  \w   -163.00 -71.00   0.50    0.59    --  -90.25 -60.00 128.88  184
 60  \w   -154.00 -72.00   0.50    0.59    --  -90.25 -71.00-114.06  164
 61  \w   -108.00 -65.00   0.50    0.59    --  -90.25 -72.00 -88.08   86
 62  \w   -154.00-106.00   0.50    0.59    --  -90.25 -75.00-146.16   96
 63  \w   -136.00 -92.00   0.50    0.59    --  -90.25 -77.00-150.00   88
 64  \w   -144.00-117.00   0.50    0.59    --  -90.25 -72.00 -88.08   54
 65  \w   -118.00 -66.00   0.50    0.59    --  -90.25 -76.00 172.59  104
 66  \w   -118.00 -65.00   0.50    0.59    --  -90.25 -75.00 106.35  106
 67  \w    -89.00 -64.00   0.50    0.59    --  -90.25 -75.00-146.16   50
 68  \w   -165.00-140.00   0.50    0.59    --  -90.25 -77.00-150.00   50
 69  \w    -61.00 -25.00   0.50    0.59    --  -90.25  61.00  30.00   72
 70  \w   -148.00-122.00   0.50    0.59    --  -90.25 -76.00 172.59   52
 71  \w   -162.00-131.00   0.50    0.59    --  -90.25 -75.00 106.35   62
 72  \w    -98.00 -64.00   0.50    0.59    --  -90.25 -75.00-118.11   68
 73  \w   -163.00 -87.00   0.50    0.59    --  -90.25 -45.00 -60.00  152
 74  \w   -165.00 -64.00   0.50    0.59    --  -90.25 -77.00  30.00  202
 75  \w   -102.00 -65.00   0.50    0.59    --  -90.25 -75.00 -11.72   74
 76  \w   -159.00 -79.00   0.50    0.59    --  -90.25 -45.00  60.00  160
 77  \w   -126.00-101.00   0.50    0.59    --  -90.25 -75.00-118.11   50
 78  \w   -165.00 -64.00   0.50    0.59    --  -90.25 -76.00  10.91  202
 79  \w   -138.00 -64.00   0.50    0.59    --  -90.25 -77.00 -35.01  148
 80  \w    -88.00 -63.00   0.50    0.59    --  -90.25 -77.00-180.00   50
 81  \w    -88.00 -63.00   0.50    0.59    --  -90.25 -77.00-150.00   50
 82  \w   -142.00-102.00   0.50    0.59    --  -90.25 -77.00-180.00   80
 83  \w    -51.00 -25.00   0.50    0.59    --  -90.25  45.00 120.00   52
 84  \w   -111.00 -63.00   0.50    0.59    --  -90.25 -77.00 -90.00   96
 85  \w   -163.00-128.00   0.50    0.59    --  -90.25 -77.00 -90.00   70
 86  \w     26.00  51.00   0.50    0.59    --   97.33 -45.00-120.00   50
 87  \w     42.00 109.00   0.50    0.59    --   97.33-111.00 150.00  134
 88  \w     31.00 109.00   0.50    0.59    --   97.33-111.00 -30.00  156
 89  \w     46.00  71.00   0.50    0.59    --   97.33 -61.00 -60.00   50
 90  \w     66.00  92.00   0.50    0.59    --   97.33 178.00   0.00   52
 91  \w     69.00 100.00   0.50    0.59    --   97.33 -95.00-120.00   62
 92  \w     37.00  63.00   0.50    0.59    --   97.33 -95.00-120.00   52
 93  \w     26.00 106.00   0.50    0.59    --   97.33-111.00  60.00  160
 94  \w    117.00 146.00   0.50    0.59    --   97.33  77.00 -60.00   58
 95  \w     24.00 105.00   0.50    0.59    --   97.33 -95.00 150.00  162
 96  \w     31.00  70.00   0.50    0.59    --   97.33 -61.00   0.00   78
 97  \w     71.00 102.00   0.50    0.59    --   97.33  77.00 -60.00   62
 98  \w     71.00  97.00   0.50    0.59    --   97.33  77.00  60.00   52
 99  \w     35.00 109.00   0.50    0.59    --   97.33-111.00-120.00  148
100  \w     47.00 104.00   0.50    0.59    --   97.33-111.00  90.00  114
101  \w     26.00  65.00   0.50    0.59    --   97.33 -95.00-150.00   78
102  \w     20.00  46.00   0.50    0.59    --   97.33 -45.00  60.00   52
103  \w    102.00 128.00   0.50    0.59    --   97.33 178.00   0.00   52
104  \w     25.00  50.00   0.50    0.59    --   97.33 -45.00-150.00   50
;
_diffrn_measurement_device 'four-circle diffractometer'
_diffrn_measurement_device_type 'XtaLAB Synergy, Dualflex, Pilatus 200K'
_diffrn_measurement_method '\w scans'
_diffrn_orient_matrix_type 'CrysAlisPro convention (1999,Acta A55,543-557)'
_diffrn_orient_matrix_UB_11 -0.0856125000
_diffrn_orient_matrix_UB_12 -0.0600533000
_diffrn_orient_matrix_UB_13 0.1100846000
_diffrn_orient_matrix_UB_21 0.0562113000
_diffrn_orient_matrix_UB_22 0.0891239000
_diffrn_orient_matrix_UB_23 0.0510527000
_diffrn_orient_matrix_UB_31 -0.1238236000
_diffrn_orient_matrix_UB_32 0.1080332000
_diffrn_orient_matrix_UB_33 -0.0474845000
_diffrn_radiation_monochromator mirror
_diffrn_radiation_probe x-ray
_diffrn_radiation_type 'Cu K\a'
_diffrn_radiation_wavelength 1.54184
_diffrn_reflns_av_R_equivalents 0.0675
_diffrn_reflns_av_unetI/netI 0.0332
_diffrn_reflns_limit_h_max 11
_diffrn_reflns_limit_h_min -11
_diffrn_reflns_limit_k_max 13
_diffrn_reflns_limit_k_min -13
_diffrn_reflns_limit_l_max 15
_diffrn_reflns_limit_l_min -15
_diffrn_reflns_number 33325
_diffrn_reflns_theta_full 72.1346
_diffrn_reflns_theta_max 72.13
_diffrn_reflns_theta_min 3.74
_diffrn_source 'micro-focus sealed X-ray tube'
_diffrn_source_type 'PhotonJet (Cu) X-ray Source'
_exptl_absorpt_coefficient_mu 8.597
_exptl_absorpt_correction_T_max 1.00000
_exptl_absorpt_correction_T_min 0.83553
_exptl_absorpt_correction_type multi-scan
_exptl_absorpt_process_details
;
CrysAlisPro 1.171.43.98a (Rigaku Oxford Diffraction, 2023)
Empirical absorption correction using spherical harmonics,
implemented in SCALE3 ABSPACK scaling algorithm.
;
_exptl_crystal_colour orange
_exptl_crystal_colour_primary orange
_exptl_crystal_density_diffrn 1.5777
_exptl_crystal_description irregular
_exptl_crystal_F_000 603.7182
_exptl_crystal_recrystallization_method DCM/Ether
_exptl_crystal_size_max 0.05
_exptl_crystal_size_mid 0.04
_exptl_crystal_size_min 0.03
_refine_diff_density_max 1.4868
_refine_diff_density_min -1.3957
_refine_diff_density_rms 0.1262
_refine_ls_d_res_high 0.8100
_refine_ls_d_res_low 11.8226
_refine_ls_goodness_of_fit_ref 1.0281
_refine_ls_hydrogen_treatment constr
_refine_ls_matrix_type full
_refine_ls_number_constraints 46
_refine_ls_number_parameters 300
_refine_ls_number_reflns 4736
_refine_ls_number_restraints 0
_refine_ls_restrained_S_all 1.0281
_refine_ls_R_factor_all 0.0357
_refine_ls_R_factor_gt 0.0335
_refine_ls_shift/su_max 0.0000
_refine_ls_shift/su_mean 0.0000
_refine_ls_structure_factor_coef Fsqd
_refine_ls_weighting_details 'w=1/[\s^2^(Fo^2^)+(0.0689P)^2^+0.4496P] where P=(Fo^2^+2Fc^2^)/3'
_refine_ls_weighting_scheme calc
_refine_ls_wR_factor_gt 0.0908
_refine_ls_wR_factor_ref 0.0922
_reflns_Friedel_coverage 0.0
_reflns_limit_h_max 11
_reflns_limit_h_min -11
_reflns_limit_k_max 13
_reflns_limit_k_min -12
_reflns_limit_l_max 15
_reflns_limit_l_min 0
_reflns_number_gt 4487
_reflns_number_total 4736
_reflns_threshold_expression I>=2u(I)
_cod_data_source_file d4dt03390f2.cif
_cod_data_source_block MCR105_auto
_cod_depositor_comments 'Adding full bibliography for 7718104--7718109.cif.'
_cod_original_cell_volume 1244.81(5)
_cod_database_code 7718106
_chemical_oxdiff_formula C30H30N3O2PPdS
_diffrn_oxdiff_digest_frames
;
016313af684aba6b5909d246719d6375e300109b407
;
_reflns_odcompleteness_completeness 100.00
_reflns_odcompleteness_iscentric 1
_reflns_odcompleteness_theta 66.97
_olex2_refinement_description
;
1. Fixed Uiso
 At 1.2 times of:
  All C(H) groups, All C(H,H) groups, All N(H) groups
 At 1.5 times of:
  All C(H,H,H) groups
2.a Secondary CH2 refined with riding coordinates:
 C3(H3a,H3b), C6(H6a,H6b)
2.b Aromatic/amide H refined with riding coordinates:
 C12(H12), C23(H23), C32(H32), C22(H22), C35(H35), C25(H25), C14(H14),
 C15(H15), C36(H36), C16(H16), C13(H13), C26(H26), C24(H24), C33(H33), C34(H34),
  N2(H2)
2.c Idealised Me refined as rotating group:
 C4(H4a,H4b,H4c), C7(H7a,H7b,H7c)
;
_olex2_submission_special_instructions 'No special instructions were received'
_oxdiff_exptl_absorpt_empirical_details
;
Empirical correction (ABSPACK) includes:
- Absorption correction using spherical harmonics
- Frame scaling
;
_oxdiff_exptl_absorpt_empirical_full_max 1.556
_oxdiff_exptl_absorpt_empirical_full_min 0.665

loop_
_space_group_symop_id
_space_group_symop_operation_xyz
1 x,y,z
2 -x,-y,-z

loop_
_atom_site_label
_atom_site_type_symbol
_atom_site_fract_x
_atom_site_fract_y
_atom_site_fract_z
_atom_site_U_iso_or_equiv
_atom_site_adp_type
_atom_site_occupancy
_atom_site_refinement_flags_posn
Pd1 Pd 0.378502(17) 0.271402(16) 0.849580(13) 0.01563(9) Uani 1.000000 .
P1 P 0.21699(6) 0.35825(6) 0.71645(5) 0.01592(15) Uani 1.000000 .
C12 C 0.2362(3) 0.3502(3) 0.4970(2) 0.0187(5) Uani 1.000000 .
H12 H 0.2354(3) 0.4433(3) 0.4703(2) 0.0224(6) Uiso 1.000000 R
C11 C 0.2300(3) 0.2775(3) 0.6132(2) 0.0175(5) Uani 1.000000 .
C23 C -0.2032(3) 0.3350(3) 0.7358(2) 0.0240(6) Uani 1.000000 .
H23 H -0.2663(3) 0.3054(3) 0.7003(2) 0.0289(7) Uiso 1.000000 R
C32 C 0.1249(3) 0.6284(3) 0.6011(2) 0.0207(5) Uani 1.000000 .
H32 H 0.0334(3) 0.6087(3) 0.6274(2) 0.0249(6) Uiso 1.000000 R
C22 C -0.0611(3) 0.3188(3) 0.7096(2) 0.0205(5) Uani 1.000000 .
H22 H -0.0277(3) 0.2782(3) 0.6565(2) 0.0246(6) Uiso 1.000000 R
C35 C 0.3916(3) 0.6868(3) 0.5225(2) 0.0233(6) Uani 1.000000 .
H35 H 0.4829(3) 0.7066(3) 0.4955(2) 0.0280(7) Uiso 1.000000 R
C25 C -0.1611(3) 0.4345(3) 0.8668(2) 0.0253(6) Uani 1.000000 .
H25 H -0.1953(3) 0.4733(3) 0.9210(2) 0.0304(7) Uiso 1.000000 R
C14 C 0.2438(3) 0.1506(3) 0.4582(2) 0.0255(6) Uani 1.000000 .
H14 H 0.2493(3) 0.1072(3) 0.4055(2) 0.0306(7) Uiso 1.000000 R
C15 C 0.2358(3) 0.0782(3) 0.5739(2) 0.0255(6) Uani 1.000000 .
H15 H 0.2341(3) -0.0146(3) 0.6000(2) 0.0306(7) Uiso 1.000000 R
C36 C 0.3725(3) 0.5599(3) 0.5942(2) 0.0217(5) Uani 1.000000 .
H36 H 0.4507(3) 0.4937(3) 0.6173(2) 0.0260(7) Uiso 1.000000 R
C16 C 0.2304(3) 0.1407(3) 0.6513(2) 0.0202(5) Uani 1.000000 .
H16 H 0.2269(3) 0.0905(3) 0.7301(2) 0.0242(6) Uiso 1.000000 R
C13 C 0.2435(3) 0.2858(3) 0.4206(2) 0.0235(6) Uani 1.000000 .
H13 H 0.2485(3) 0.3353(3) 0.3417(2) 0.0282(7) Uiso 1.000000 R
C31 C 0.2383(3) 0.5291(3) 0.6326(2) 0.0179(5) Uani 1.000000 .
C26 C -0.0183(3) 0.4183(3) 0.8413(2) 0.0227(6) Uani 1.000000 .
H26 H 0.0445(3) 0.4456(3) 0.8788(2) 0.0273(7) Uiso 1.000000 R
C24 C -0.2529(3) 0.3939(3) 0.8130(2) 0.0245(6) Uani 1.000000 .
H24 H -0.3503(3) 0.4065(3) 0.8293(2) 0.0295(7) Uiso 1.000000 R
C33 C 0.1456(3) 0.7566(3) 0.5309(2) 0.0251(6) Uani 1.000000 .
H33 H 0.0684(3) 0.8246(3) 0.5113(2) 0.0301(7) Uiso 1.000000 R
C34 C 0.2785(3) 0.7854(3) 0.4897(2) 0.0237(6) Uani 1.000000 .
H34 H 0.2920(3) 0.8719(3) 0.4395(2) 0.0285(7) Uiso 1.000000 R
S1 S 0.50014(6) 0.11662(6) 0.78423(5) 0.01746(15) Uani 1.000000 .
N1 N 0.5515(2) 0.1672(2) 0.95426(18) 0.0175(4) Uani 1.000000 .
C1 C 0.6067(3) 0.0943(3) 0.8934(2) 0.0181(5) Uani 1.000000 .
C2 C 0.6182(3) 0.1685(3) 1.0468(2) 0.0186(5) Uani 1.000000 .
C21 C 0.0329(3) 0.3622(3) 0.7611(2) 0.0183(5) Uani 1.000000 .
Cl1 Cl 0.30035(7) 0.44108(7) 0.91611(6) 0.02632(16) Uani 1.000000 .
O2 O 0.7400(2) -0.0632(2) 0.77119(17) 0.0282(4) Uani 1.000000 .
N2 N 0.7299(2) 0.0146(2) 0.91499(19) 0.0193(4) Uani 1.000000 .
H2 H 0.7744(2) 0.0104(2) 0.97382(19) 0.0231(5) Uiso 1.000000 R
C5 C 0.7937(3) -0.0621(3) 0.8526(2) 0.0210(5) Uani 1.000000 .
C3 C 0.5387(3) 0.2549(3) 1.1053(2) 0.0220(6) Uani 1.000000 .
H3a H 0.5491(3) 0.3483(3) 1.0596(2) 0.0264(7) Uiso 1.000000 R
H3b H 0.4384(3) 0.2455(3) 1.1086(2) 0.0264(7) Uiso 1.000000 R
C4 C 0.5848(3) 0.2239(3) 1.2246(2) 0.0274(6) Uani 1.000000 .
H4a H 0.566(2) 0.1345(9) 1.2727(5) 0.0411(9) Uiso 1.000000 GR
H4b H 0.6849(6) 0.229(2) 1.2229(3) 0.0411(9) Uiso 1.000000 GR
H4c H 0.5331(18) 0.2881(14) 1.2552(8) 0.0411(9) Uiso 1.000000 GR
O1 O 0.73319(19) 0.10504(19) 1.07748(16) 0.0222(4) Uani 1.000000 .
C6 C 0.9307(3) -0.1397(3) 0.8980(3) 0.0294(6) Uani 1.000000 .
H6a H 0.9982(3) -0.0775(3) 0.8897(3) 0.0353(8) Uiso 1.000000 R
H6b H 0.9181(3) -0.1910(3) 0.9797(3) 0.0353(8) Uiso 1.000000 R
C7 C 0.9903(3) -0.2335(4) 0.8388(3) 0.0382(8) Uani 1.000000 .
H7a H 1.0807(13) -0.279(2) 0.8702(16) 0.0574(11) Uiso 1.000000 GR
H7b H 0.9262(14) -0.2984(17) 0.8500(19) 0.0574(11) Uiso 1.000000 GR
H7c H 1.003(3) -0.1835(5) 0.7577(5) 0.0574(11) Uiso 1.000000 GR

loop_
_atom_site_aniso_label
_atom_site_aniso_U_11
_atom_site_aniso_U_22
_atom_site_aniso_U_33
_atom_site_aniso_U_12
_atom_site_aniso_U_13
_atom_site_aniso_U_23
Pd1 0.01288(13) 0.01855(13) 0.01635(13) -0.00163(8) -0.00016(8) -0.00760(9)
P1 0.0125(3) 0.0186(3) 0.0173(3) -0.0014(2) 0.0001(2) -0.0076(3)
C12 0.0136(12) 0.0223(13) 0.0201(12) -0.0017(10) -0.0004(10) -0.0079(11)
C11 0.0096(11) 0.0236(13) 0.0202(12) 0.0006(10) -0.0006(9) -0.0098(11)
C23 0.0176(13) 0.0253(14) 0.0289(15) -0.0083(11) 0.0014(11) -0.0078(12)
C32 0.0159(13) 0.0226(13) 0.0238(13) -0.0020(10) 0.0012(10) -0.0092(11)
C22 0.0169(13) 0.0230(13) 0.0217(13) -0.0050(10) 0.0028(10) -0.0082(11)
C35 0.0184(13) 0.0301(15) 0.0238(13) -0.0067(11) 0.0038(10) -0.0121(12)
C25 0.0235(14) 0.0282(15) 0.0241(14) -0.0036(11) 0.0073(11) -0.0109(12)
C14 0.0232(14) 0.0305(15) 0.0277(14) 0.0033(11) -0.0050(11) -0.0179(12)
C15 0.0260(15) 0.0235(14) 0.0290(14) 0.0005(11) -0.0063(12) -0.0122(12)
C36 0.0161(13) 0.0253(14) 0.0242(13) -0.0011(11) -0.0016(10) -0.0100(11)
C16 0.0172(13) 0.0222(13) 0.0208(13) 0.0004(10) -0.0027(10) -0.0081(11)
C13 0.0176(13) 0.0331(15) 0.0191(13) 0.0002(11) -0.0001(10) -0.0101(12)
C31 0.0167(12) 0.0221(13) 0.0175(12) -0.0048(10) 0.0022(10) -0.0100(10)
C26 0.0182(13) 0.0268(14) 0.0235(13) -0.0023(11) 0.0003(10) -0.0100(11)
C24 0.0159(13) 0.0248(14) 0.0284(14) -0.0059(11) 0.0056(11) -0.0044(12)
C33 0.0261(15) 0.0239(14) 0.0241(14) 0.0015(11) -0.0019(11) -0.0091(11)
C34 0.0291(15) 0.0209(13) 0.0227(13) -0.0073(11) 0.0007(11) -0.0085(11)
S1 0.0149(3) 0.0201(3) 0.0181(3) -0.0008(2) -0.0010(2) -0.0082(2)
N1 0.0156(11) 0.0198(11) 0.0173(10) -0.0054(9) -0.0003(8) -0.0057(9)
C1 0.0171(13) 0.0194(13) 0.0179(12) -0.0083(10) 0.0033(10) -0.0053(10)
C2 0.0159(13) 0.0204(13) 0.0187(12) -0.0071(10) 0.0021(10) -0.0049(10)
C21 0.0159(12) 0.0195(13) 0.0169(12) -0.0017(10) 0.0003(10) -0.0041(10)
Cl1 0.0247(3) 0.0292(4) 0.0304(3) 0.0053(3) -0.0068(3) -0.0191(3)
O2 0.0241(10) 0.0356(12) 0.0287(11) 0.0037(9) -0.0045(8) -0.0183(9)
N2 0.0125(10) 0.0245(12) 0.0205(11) 0.0006(9) -0.0024(8) -0.0085(9)
C5 0.0167(13) 0.0227(13) 0.0235(13) -0.0034(11) 0.0019(10) -0.0087(11)
C3 0.0208(14) 0.0261(14) 0.0200(13) -0.0016(11) -0.0020(11) -0.0098(11)
C4 0.0254(15) 0.0358(16) 0.0231(14) -0.0014(12) -0.0026(11) -0.0137(12)
O1 0.0164(9) 0.0284(10) 0.0219(9) -0.0031(8) -0.0013(7) -0.0091(8)
C6 0.0193(14) 0.0360(17) 0.0324(15) 0.0069(12) -0.0043(12) -0.0151(13)
C7 0.0266(16) 0.0417(19) 0.049(2) 0.0083(14) -0.0027(14) -0.0246(16)

loop_
_atom_type_symbol
_atom_type_scat_dispersion_real
_atom_type_scat_dispersion_imag
_atom_type_scat_Cromer_Mann_a1
_atom_type_scat_Cromer_Mann_a2
_atom_type_scat_Cromer_Mann_a3
_atom_type_scat_Cromer_Mann_a4
_atom_type_scat_Cromer_Mann_b1
_atom_type_scat_Cromer_Mann_b2
_atom_type_scat_Cromer_Mann_b3
_atom_type_scat_Cromer_Mann_b4
_atom_type_scat_Cromer_Mann_c
_atom_type_scat_source
_atom_type_scat_dispersion_source
C 0.01920 0.00962 2.31000 1.02000 1.58860 0.86500 20.84390 10.20750 0.56870 51.65120 0.215599998832 'International Tables Volume C Table 6.1.1.4 (pp. 500-502)' 'Henke, Gullikson and Davis, At. Data and Nucl. Data Tables, 1993, 54, 2'
Cl 0.36843 0.69943 11.46040 7.19640 6.25560 1.64550 0.01040 1.16620 18.51940 47.77840 -9.55739974976 'International Tables Volume C Table 6.1.1.4 (pp. 500-502)' 'Henke, Gullikson and Davis, At. Data and Nucl. Data Tables, 1993, 54, 2'
H 0.00000 0.00000 0.49300 0.32291 0.14019 0.04081 10.51090 26.12570 3.14236 57.79970 0.0030380000826 'International Tables Volume C Table 6.1.1.4 (pp. 500-502)' 'Henke, Gullikson and Davis, At. Data and Nucl. Data Tables, 1993, 54, 2'
O 0.05239 0.03377 3.04850 2.28680 1.54630 0.86700 13.27710 5.70110 0.32390 32.90890 0.250800013542 'International Tables Volume C Table 6.1.1.4 (pp. 500-502)' 'Henke, Gullikson and Davis, At. Data and Nucl. Data Tables, 1993, 54, 2'
N 0.03256 0.01839 12.21260 3.13220 2.01250 1.16630 0.00570 9.89330 28.99750 0.58260 -11.5290002823 'International Tables Volume C Table 6.1.1.4 (pp. 500-502)' 'Henke, Gullikson and Davis, At. Data and Nucl. Data Tables, 1993, 54, 2'
P 0.30360 0.43703 6.43450 4.17910 1.78000 1.49080 1.90670 27.15700 0.52600 68.16450 1.11489999294 'International Tables Volume C Table 6.1.1.4 (pp. 500-502)' 'Henke, Gullikson and Davis, At. Data and Nucl. Data Tables, 1993, 54, 2'
S 0.33537 0.55136 6.90530 5.20340 1.43790 1.58630 1.46790 22.21510 0.25360 56.17200 0.866900026798 'International Tables Volume C Table 6.1.1.4 (pp. 500-502)' 'Henke, Gullikson and Davis, At. Data and Nucl. Data Tables, 1993, 54, 2'
Pd 0.17446 3.99061 19.33190 15.50170 5.29537 0.60584 0.69866 7.98929 25.20520 76.89860 5.26593017578 'International Tables Volume C Table 6.1.1.4 (pp. 500-502)' 'Henke, Gullikson and Davis, At. Data and Nucl. Data Tables, 1993, 54, 2'

loop_
_geom_angle_atom_site_label_1
_geom_angle_atom_site_label_2
_geom_angle_atom_site_label_3
_geom_angle
_geom_angle_site_symmetry_1
_geom_angle_site_symmetry_3
_geom_angle_publ_flag
S1 Pd1 P1 98.58(2) . . ?
N1 Pd1 P1 168.11(6) . . ?
N1 Pd1 S1 69.65(6) . . ?
Cl1 Pd1 P1 88.94(2) . . ?
Cl1 Pd1 S1 168.09(3) . . ?
Cl1 Pd1 N1 102.41(6) . . ?
C11 P1 Pd1 114.05(9) . . ?
C31 P1 Pd1 110.26(8) . . ?
C31 P1 C11 104.36(12) . . ?
C21 P1 Pd1 118.61(9) . . ?
C21 P1 C11 103.27(12) . . ?
C21 P1 C31 104.98(12) . . ?
C13 C12 C11 119.8(3) . . ?
C12 C11 P1 121.3(2) . . ?
C16 C11 P1 119.1(2) . . ?
C16 C11 C12 119.5(2) . . ?
C24 C23 C22 120.3(3) . . ?
C33 C32 C31 120.1(2) . . ?
C21 C22 C23 120.4(2) . . ?
C34 C35 C36 120.6(3) . . ?
C24 C25 C26 119.9(3) . . ?
C13 C14 C15 119.6(2) . . ?
C16 C15 C14 120.4(3) . . ?
C31 C36 C35 120.2(3) . . ?
C15 C16 C11 119.9(3) . . ?
C14 C13 C12 120.7(3) . . ?
C32 C31 P1 122.15(19) . . ?
C36 C31 P1 118.5(2) . . ?
C36 C31 C32 119.3(2) . . ?
C21 C26 C25 120.5(3) . . ?
C25 C24 C23 120.1(3) . . ?
C34 C33 C32 120.2(3) . . ?
C33 C34 C35 119.5(3) . . ?
C1 S1 Pd1 81.79(9) . . ?
C1 N1 Pd1 97.33(16) . . ?
C2 N1 Pd1 139.82(18) . . ?
C2 N1 C1 122.3(2) . . ?
N1 C1 S1 110.9(2) . . ?
N2 C1 S1 125.11(19) . . ?
N2 C1 N1 124.0(2) . . ?
C3 C2 N1 114.3(2) . . ?
O1 C2 N1 123.1(2) . . ?
O1 C2 C3 122.6(2) . . ?
C22 C21 P1 120.80(19) . . ?
C26 C21 P1 120.3(2) . . ?
C26 C21 C22 118.7(2) . . ?
C5 N2 C1 126.3(2) . . ?
N2 C5 O2 121.5(2) . . ?
C6 C5 O2 125.0(2) . . ?
C6 C5 N2 113.5(2) . . ?
C4 C3 C2 114.2(2) . . ?
C7 C6 C5 113.0(2) . . ?

loop_
_geom_bond_atom_site_label_1
_geom_bond_atom_site_label_2
_geom_bond_distance
_geom_bond_site_symmetry_2
_geom_bond_publ_flag
Pd1 P1 2.2461(7) . ?
Pd1 S1 2.2872(6) . ?
Pd1 N1 2.139(2) . ?
Pd1 Cl1 2.3201(6) . ?
P1 C11 1.825(3) . ?
P1 C31 1.817(3) . ?
P1 C21 1.827(3) . ?
C12 C11 1.398(4) . ?
C12 C13 1.389(4) . ?
C11 C16 1.397(4) . ?
C23 C22 1.390(4) . ?
C23 C24 1.382(4) . ?
C32 C31 1.395(4) . ?
C32 C33 1.395(4) . ?
C22 C21 1.399(4) . ?
C35 C36 1.385(4) . ?
C35 C34 1.389(4) . ?
C25 C26 1.396(4) . ?
C25 C24 1.384(4) . ?
C14 C15 1.393(4) . ?
C14 C13 1.380(4) . ?
C15 C16 1.387(4) . ?
C36 C31 1.398(4) . ?
C26 C21 1.397(4) . ?
C33 C34 1.388(4) . ?
S1 C1 1.727(3) . ?
N1 C1 1.335(3) . ?
N1 C2 1.399(3) . ?
C1 N2 1.352(3) . ?
C2 C3 1.499(4) . ?
C2 O1 1.232(3) . ?
O2 C5 1.205(3) . ?
N2 C5 1.404(3) . ?
C5 C6 1.500(4) . ?
C3 C4 1.521(4) . ?
C6 C7 1.508(4) . ?
